data_2011794
loop_
_publ_author_name
'Wiebcke, Michael'
'Felsche, J\"urgen'

_publ_section_title
;
 Benzyltrimethylammonium hydroxide trihydrate containing
 hydroxide--water layers
;
_journal_issue 3
_journal_name_full 'Acta Crystallographica Section C'
_journal_page_first 306
_journal_page_last 308
_journal_paper_doi 10.1107/S0108270100019363
_journal_volume 57
_journal_year 2001
_chemical_formula_sum 'C10 H23 N O4'
_chemical_formula_weight 221.29
_space_group_IT_number 2
_symmetry_cell_setting triclinic
_symmetry_space_group_name_Hall '-P 1'
_symmetry_space_group_name_H-M 'P -1'
_cell_angle_alpha 80.530(10)
_cell_angle_beta 84.120(10)
_cell_angle_gamma 85.400(10)
_cell_formula_units_Z 2
_cell_length_a 6.3370(10)
_cell_length_b 8.0280(10)
_cell_length_c 12.169(2)
_cell_measurement_reflns_used 25
_cell_measurement_temperature 183
_cell_measurement_theta_max 24.24
_cell_measurement_theta_min 10.68
_cell_volume 606.16(16)
_computing_cell_refinement 'CAD-4 software'
_computing_data_collection 'CAD-4 Software (Enraf-Nonius, 1994)'
_computing_data_reduction 'XCAD4 (Harms & Wocadlo, 1995) and WinGX (Farrugia, 1999)'
_computing_molecular_graphics 'DIAMOND (Brandenburg & Berndt, 1999)'
_computing_publication_material SHELXL97
_computing_structure_refinement 'SHELXL97 (Sheldrick, 1997)'
_computing_structure_solution 'SHELXS97 (Sheldrick, 1997)'
_diffrn_measured_fraction_theta_full .995
_diffrn_measured_fraction_theta_max .995
_diffrn_measurement_device_type Enraf-Nonius
_diffrn_measurement_method \w/2\q
_diffrn_radiation_type MoK\a
_diffrn_radiation_wavelength .71073
_diffrn_reflns_av_R_equivalents .0507
_diffrn_reflns_limit_h_max 8
_diffrn_reflns_limit_h_min 0
_diffrn_reflns_limit_k_max 10
_diffrn_reflns_limit_k_min -10
_diffrn_reflns_limit_l_max 15
_diffrn_reflns_limit_l_min -15
_diffrn_reflns_number 2854
_diffrn_reflns_theta_full 26.91
_diffrn_reflns_theta_max 26.91
_diffrn_reflns_theta_min 2.58
_diffrn_standards_decay_% negligigle
_diffrn_standards_interval_count 200
_diffrn_standards_number 3
_exptl_absorpt_coefficient_mu .092
_exptl_absorpt_correction_type none
_exptl_crystal_colour white
_exptl_crystal_density_diffrn 1.212
_exptl_crystal_density_method 'not measured'
_exptl_crystal_description needle
_exptl_crystal_F_000 244
_exptl_crystal_size_max .55
_exptl_crystal_size_mid .25
_exptl_crystal_size_min .23
_refine_diff_density_max .42
_refine_diff_density_min -.294
_refine_ls_extinction_method none
_refine_ls_goodness_of_fit_ref 1.013
_refine_ls_hydrogen_treatment refall
_refine_ls_matrix_type full
_refine_ls_number_parameters 228
_refine_ls_number_reflns 2610
_refine_ls_number_restraints 0
_refine_ls_restrained_S_all 1.013
_refine_ls_R_factor_gt .0553
_refine_ls_shift/su_max <0.001
_refine_ls_structure_factor_coef Fsqd
_refine_ls_weighting_details 'calc w = 1/[\s^2^(Fo^2^)+(0.1127P)^2^+0.0601P] where P=(Fo^2^+2Fc^2^)/3'
_refine_ls_weighting_scheme calc
_refine_ls_wR_factor_ref .1613
_reflns_number_gt 1922
_reflns_number_total 2610
_reflns_threshold_expression I>2\s(I)
_cod_data_source_file de1162.cif
_cod_data_source_block I
_cod_original_cell_volume 606.2(2)
_cod_database_code 2011794
_cod_database_fobs_code 2011794

loop_
_symmetry_equiv_pos_as_xyz
'x, y, z'
'-x, -y, -z'

loop_
_atom_site_label
_atom_site_fract_x
_atom_site_fract_y
_atom_site_fract_z
_atom_site_U_iso_or_equiv
_atom_site_adp_type
_atom_site_calc_flag
_atom_site_refinement_flags
_atom_site_occupancy
_atom_site_disorder_assembly
_atom_site_disorder_group
_atom_site_type_symbol
O1 .3916(2) .76720(18) .45063(14) .0277(4) Uani d . 1 . . O
O2 .0615(2) .75834(19) .33643(13) .0275(3) Uani d . 1 . . O
O3 .3194(3) .01205(18) .64828(13) .0298(4) Uani d . 1 . . O
O4 .7377(2) .5463(2) .43543(14) .0304(4) Uani d . 1 . . O
H1 .369(5) .809(4) .506(2) .040(8) Uiso d . 1 . . H
H31 .418(5) .086(4) .621(2) .051(8) Uiso d . 1 . . H
H42 .630(5) .617(4) .450(2) .057(9) Uiso d . 1 . . H
H32 .200(5) .079(4) .661(2) .054(8) Uiso d . 1 . . H
H21 .170(6) .757(5) .379(3) .081(11) Uiso d . 1 . . H
H22 -.017(5) .693(4) .378(3) .053(8) Uiso d . 1 . . H
H41 .697(5) .450(5) .474(2) .052(8) Uiso d . 1 . . H
N .8182(2) .74174(19) -.27345(12) .0199(4) Uani d . 1 . . N
C1 .8718(3) .8174(3) -.39317(17) .0281(5) Uani d . 1 . . C
H1A .997(5) .888(4) -.395(2) .051(8) Uiso d . 1 . . H
H1B .744(4) .888(3) -.4205(19) .031(6) Uiso d . 1 . . H
H1C .908(3) .725(3) -.4389(18) .024(6) Uiso d . 1 . . H
C2 1.0127(4) .6449(3) -.2302(2) .0353(5) Uani d . 1 . . C
H2A 1.131(5) .724(4) -.235(2) .047(8) Uiso d . 1 . . H
H2B 1.061(4) .563(3) -.281(2) .032(6) Uiso d . 1 . . H
H2C .975(4) .590(3) -.155(2) .040(7) Uiso d . 1 . . H
C3 .6438(4) .6258(3) -.2697(2) .0325(5) Uani d . 1 . . C
H3A .609(4) .580(3) -.188(2) .031(6) Uiso d . 1 . . H
H3B .702(5) .532(4) -.312(2) .052(8) Uiso d . 1 . . H
H3C .520(6) .692(4) -.304(3) .065(10) Uiso d . 1 . . H
C4 .7471(3) .8857(2) -.20742(16) .0218(4) Uani d . 1 . . C
H4A .863(4) .959(3) -.2199(17) .021(5) Uiso d . 1 . . H
H4B .624(4) .942(3) -.2402(19) .026(6) Uiso d . 1 . . H
C5 .6944(3) .8292(2) -.08423(15) .0193(4) Uani d . 1 . . C
C6 .4865(3) .7959(2) -.04180(17) .0244(4) Uani d . 1 . . C
H6 .379(4) .810(3) -.100(2) .039(7) Uiso d . 1 . . H
C7 .4352(3) .7539(3) .07181(17) .0271(4) Uani d . 1 . . C
H7 .291(4) .729(3) .104(2) .038(7) Uiso d . 1 . . H
C8 .5892(3) .7457(2) .14591(17) .0260(4) Uani d . 1 . . C
H8 .564(4) .722(3) .221(2) .025(6) Uiso d . 1 . . H
C9 .7964(3) .7798(2) .10528(17) .0259(4) Uani d . 1 . . C
H9 .897(4) .781(3) .159(2) .037(7) Uiso d . 1 . . H
C10 .8481(3) .8216(2) -.00878(16) .0224(4) Uani d . 1 . . C
H10 .991(3) .849(3) -.0362(17) .017(5) Uiso d . 1 . . H

loop_
_atom_site_aniso_label
_atom_site_aniso_U_11
_atom_site_aniso_U_22
_atom_site_aniso_U_33
_atom_site_aniso_U_12
_atom_site_aniso_U_13
_atom_site_aniso_U_23
O1 .0186(7) .0235(7) .0408(9) .0017(5) -.0047(6) -.0051(6)
O2 .0222(7) .0281(7) .0311(8) -.0047(6) -.0038(6) .0006(6)
O3 .0260(8) .0211(7) .0414(9) -.0011(6) -.0058(6) -.0011(6)
O4 .0185(7) .0224(7) .0481(9) -.0009(6) .0064(6) -.0051(7)
N .0170(7) .0176(7) .0253(8) .0016(6) -.0023(6) -.0051(6)
C1 .0289(10) .0314(11) .0245(10) -.0050(9) .0000(8) -.0057(8)
C2 .0312(12) .0394(13) .0362(12) .0196(10) -.0110(9) -.0140(10)
C3 .0323(11) .0292(11) .0385(12) -.0133(9) .0040(9) -.0113(9)
C4 .0237(9) .0154(8) .0262(9) .0029(7) -.0033(7) -.0041(7)
C5 .0185(8) .0128(7) .0263(9) .0031(6) -.0023(7) -.0043(7)
C6 .0173(9) .0243(9) .0322(10) .0034(7) -.0029(7) -.0080(8)
C7 .0221(10) .0257(10) .0331(11) -.0024(8) .0028(8) -.0060(8)
C8 .0339(11) .0205(9) .0220(10) .0001(8) .0009(8) -.0016(7)
C9 .0268(10) .0231(9) .0289(10) .0030(8) -.0088(8) -.0060(7)
C10 .0156(8) .0216(9) .0307(10) .0002(7) -.0033(7) -.0064(7)

loop_
_atom_type_symbol
_atom_type_description
_atom_type_scat_dispersion_real
_atom_type_scat_dispersion_imag
_atom_type_scat_source
O O .0106 .0060 'International Tables Vol C Tables 4.2.6.8 and 6.1.1.4'
N N .0061 .0033 'International Tables Vol C Tables 4.2.6.8 and 6.1.1.4'
C C .0033 .0016 'International Tables Vol C Tables 4.2.6.8 and 6.1.1.4'
H H .0000 .0000 'International Tables Vol C Tables 4.2.6.8 and 6.1.1.4'

loop_
_geom_angle_atom_site_label_1
_geom_angle_atom_site_label_2
_geom_angle_atom_site_label_3
_geom_angle_site_symmetry_1
_geom_angle_site_symmetry_3
_geom_angle
_geom_angle_publ_flag
O2 O1 O3 . 2_666 114.74(7) n
O2 O1 O4 . . 121.84(8) n
O3 O1 O4 2_666 . 81.07(6) n
O2 O1 O4 . 2_666 84.03(6) n
O3 O1 O4 2_666 2_666 154.53(7) n
O4 O1 O4 . 2_666 74.16(6) n
O2 O1 O3 . 1_565 115.54(6) n
O3 O1 O3 2_666 1_565 84.93(6) n
O4 O1 O3 . 1_565 121.61(7) n
O4 O1 O3 2_666 1_565 102.94(6) n
O2 O1 H1 . . 116(2) n
O3 O1 H1 2_666 . 95(2) n
O4 O1 H1 . . 117(2) n
O4 O1 H1 2_666 . 92(2) n
O3 O1 H1 1_565 . 12(2) n
O1 O2 O4 . 1_455 117.60(7) n
O1 O2 O3 . 2_566 123.33(7) n
O4 O2 O3 1_455 2_566 75.67(6) n
O1 O2 H21 . . 4(2) n
O4 O2 H21 1_455 . 114(2) n
O3 O2 H21 2_566 . 123(2) n
O1 O2 H22 . . 104(2) n
O4 O2 H22 1_455 . 13(2) n
O3 O2 H22 2_566 . 82(2) n
H21 O2 H22 . . 101(3) n
O1 O3 O2 2_666 2_566 100.40(6) n
O1 O3 O1 2_666 1_545 95.07(6) n
O2 O3 O1 2_566 1_545 120.34(6) n
O1 O3 H31 2_666 . 4.6(18) n
O2 O3 H31 2_566 . 100.7(19) n
O1 O3 H31 1_545 . 98.7(18) n
O1 O3 H32 2_666 . 104.0(19) n
O2 O3 H32 2_566 . 6.0(19) n
O1 O3 H32 1_545 . 124.1(19) n
H31 O3 H32 . . 104(3) n
O1 O4 O1 . 2_666 105.84(6) n
O1 O4 O2 . 1_655 102.83(7) n
O1 O4 O2 2_666 1_655 150.49(7) n
O1 O4 O4 . 2_666 54.12(5) n
O1 O4 O4 2_666 2_666 51.72(5) n
O2 O4 O4 1_655 2_666 156.10(9) n
O1 O4 H42 . . 7.7(19) n
O1 O4 H42 2_666 . 104(2) n
O2 O4 H42 1_655 . 104(2) n
O4 O4 H42 2_666 . 53(2) n
O1 O4 H41 . . 105(2) n
O1 O4 H41 2_666 . 2.5(19) n
O2 O4 H41 1_655 . 151(2) n
O4 O4 H41 2_666 . 51(2) n
H42 O4 H41 . . 103(3) n
C3 N C2 . . 110.33(17) n
C3 N C1 . . 108.02(15) n
C2 N C1 . . 108.38(16) n
C3 N C4 . . 110.99(15) n
C2 N C4 . . 110.87(15) n
C1 N C4 . . 108.15(14) n
N C1 H1A . . 107.1(16) n
N C1 H1B . . 108.2(13) n
H1A C1 H1B . . 112(2) n
N C1 H1C . . 109.3(12) n
H1A C1 H1C . . 111(2) n
H1B C1 H1C . . 109.6(18) n
N C2 H2A . . 110.0(17) n
N C2 H2B . . 107.5(14) n
H2A C2 H2B . . 106(2) n
N C2 H2C . . 108.1(17) n
H2A C2 H2C . . 113(2) n
H2B C2 H2C . . 112(2) n
N C3 H3A . . 105.9(13) n
N C3 H3B . . 107.1(17) n
H3A C3 H3B . . 111(2) n
N C3 H3C . . 108.4(19) n
H3A C3 H3C . . 112(2) n
H3B C3 H3C . . 112(2) n
C5 C4 N . . 114.26(14) n
C5 C4 H4A . . 110.5(12) n
N C4 H4A . . 105.4(13) n
C5 C4 H4B . . 109.8(13) n
N C4 H4B . . 105.8(14) n
H4A C4 H4B . . 111(2) n
C6 C5 C10 . . 118.37(17) n
C6 C5 C4 . . 120.54(17) n
C10 C5 C4 . . 120.91(17) n
C7 C6 C5 . . 120.67(18) n
C7 C6 H6 . . 124.1(15) n
C5 C6 H6 . . 115.2(14) n
C6 C7 C8 . . 120.50(18) n
C6 C7 H7 . . 122.3(14) n
C8 C7 H7 . . 117.2(14) n
C9 C8 C7 . . 119.62(18) n
C9 C8 H8 . . 116.0(15) n
C7 C8 H8 . . 124.3(15) n
C10 C9 C8 . . 119.92(18) n
C10 C9 H9 . . 122.3(15) n
C8 C9 H9 . . 117.6(15) n
C9 C10 C5 . . 120.92(17) n
C9 C10 H10 . . 119.4(12) n
C5 C10 H10 . . 119.7(12) n

loop_
_geom_bond_atom_site_label_1
_geom_bond_atom_site_label_2
_geom_bond_site_symmetry_2
_geom_bond_distance
_geom_bond_publ_flag
O1 O2 . 2.639(2) n
O1 O3 2_666 2.704(2) n
O1 O4 . 2.719(2) n
O1 O4 2_666 2.806(2) n
O1 O3 1_565 3.323(2) n
O1 H1 . .80(3) n
O2 O4 1_455 2.818(2) n
O2 O3 2_566 2.927(2) n
O2 H21 . .90(4) n
O2 H22 . .83(4) n
O3 O1 2_666 2.704(2) n
O3 O2 2_566 2.927(2) n
O3 O1 1_545 3.323(2) n
O3 H31 . .90(3) n
O3 H32 . .91(3) n
O4 O1 2_666 2.806(2) n
O4 O2 1_655 2.818(2) n
O4 O4 2_666 3.332(3) n
O4 H42 . .87(4) n
O4 H41 . .88(4) n
N C3 . 1.494(2) n
N C2 . 1.498(2) n
N C1 . 1.499(2) n
N C4 . 1.527(2) n
C1 H1A . 1.00(3) n
C1 H1B . 1.00(3) n
C1 H1C . 1.00(2) n
C2 H2A . 1.01(3) n
C2 H2B . .98(3) n
C2 H2C . .96(3) n
C3 H3A . 1.01(2) n
C3 H3B . 1.01(3) n
C3 H3C . 1.00(4) n
C4 C5 . 1.504(3) n
C4 H4A . .97(2) n
C4 H4B . .96(2) n
C5 C6 . 1.395(3) n
C5 C10 . 1.397(3) n
C6 C7 . 1.379(3) n
C6 H6 . 1.01(3) n
C7 C8 . 1.386(3) n
C7 H7 . .98(3) n
C8 C9 . 1.387(3) n
C8 H8 . .91(2) n
C9 C10 . 1.385(3) n
C9 H9 . .95(3) n
C10 H10 . .96(2) n

loop_
_geom_hbond_atom_site_label_D
_geom_hbond_atom_site_label_H
_geom_hbond_atom_site_label_A
_geom_hbond_site_symmetry_A
_geom_hbond_distance_DH
_geom_hbond_distance_HA
_geom_hbond_distance_DA
_geom_hbond_angle_DHA
O1 H1 O3 1_565 .80(3) 2.55(3) 3.323(2) 165(3)
O2 H21 O1 . .90(4) 1.74(4) 2.639(2) 174(4)
O2 H22 O4 1_455 .83(4) 2.02(4) 2.818(2) 161(3)
O3 H31 O1 2_666 .90(3) 1.81(3) 2.704(2) 173(3)
O3 H32 O2 2_566 .91(3) 2.03(4) 2.927(2) 171(3)
O4 H42 O1 . .87(4) 1.86(4) 2.719(2) 169(3)
O4 H41 O1 2_666 .88(4) 1.93(4) 2.806(2) 176(3)
C1 H1A O3 1_664 1.01(3) 2.49(3) 3.465(3) 165(2)
C2 H2B O4 2_765 .99(2) 2.41(2) 3.340(3) 158(2)
C4 H4A O2 2_675 .96(3) 2.52(2) 3.285(2) 136(2)
C4 H4B O3 1_564 .96(2) 2.45(2) 3.377(3) 163(2)
C9 H9 O2 1_655 .96(2) 2.47(2) 3.395(3) 163(2)
